data_1561086
loop_
_publ_author_name
'Ouadoudi, Omar'
'Kaehler, Tanja'
'Bolte, Michael'
'Lerner, Hans-Wolfram'
'Wagner, Matthias'

_publ_section_title
;
 One tool to bring them all: Au-catalyzed synthesis of B,O- and B,N-doped
 PAHs from boronic and borinic acids
;
_journal_issue 16
_journal_name_full 'Chemical Science'
_journal_page_first 5898
_journal_page_last 5909
_journal_paper_doi 10.1039/D1SC00543J
_journal_volume 12
_journal_year 2021
_chemical_formula_moiety 'C28 H32 B N'
_chemical_formula_sum 'C28 H32 B N'
_chemical_formula_weight 393.35
_space_group_crystal_system orthorhombic
_space_group_IT_number 19
_space_group_name_Hall 'P 2ac 2ab'
_space_group_name_H-M_alt 'P 21 21 21'
_atom_sites_solution_hydrogens geom
_atom_sites_solution_primary direct
_audit_creation_method SHELXL-2018/3
_audit_update_record
;
2021-01-26 deposited with the CCDC.	2021-03-17 downloaded from the CCDC.
;
_cell_angle_alpha 90
_cell_angle_beta 90
_cell_angle_gamma 90
_cell_formula_units_Z 4
_cell_length_a 9.3999(4)
_cell_length_b 11.8608(7)
_cell_length_c 20.7807(9)
_cell_measurement_reflns_used 16025
_cell_measurement_temperature 173(2)
_cell_measurement_theta_max 26.03
_cell_measurement_theta_min 3.39
_cell_volume 2316.8(2)
_computing_cell_refinement 'X-Area (Stoe & Cie, 2001)'
_computing_data_collection 'X-Area (Stoe & Cie, 2001)'
_computing_data_reduction 'X-Area (Stoe & Cie, 2001)'
_computing_molecular_graphics 'XP in SHELXTL-Plus (Sheldrick, 2008)'
_computing_publication_material SHELXL
_computing_structure_refinement 'SHELXL (Sheldrick, 2008)'
_computing_structure_solution 'SHELXS (Sheldrick, 2008)'
_diffrn_ambient_temperature 173(2)
_diffrn_measured_fraction_theta_full 0.997
_diffrn_measured_fraction_theta_max 0.997
_diffrn_measurement_device_type 'STOE IPDS II two-circle-diffractometer'
_diffrn_measurement_method \w
_diffrn_radiation_type MoK\a
_diffrn_radiation_wavelength 0.71073
_diffrn_reflns_av_R_equivalents 0.0464
_diffrn_reflns_av_unetI/netI 0.0328
_diffrn_reflns_Laue_measured_fraction_full 0.997
_diffrn_reflns_Laue_measured_fraction_max 0.997
_diffrn_reflns_limit_h_max 11
_diffrn_reflns_limit_h_min -9
_diffrn_reflns_limit_k_max 14
_diffrn_reflns_limit_k_min -14
_diffrn_reflns_limit_l_max 24
_diffrn_reflns_limit_l_min -24
_diffrn_reflns_number 16025
_diffrn_reflns_point_group_measured_fraction_full 0.998
_diffrn_reflns_point_group_measured_fraction_max 0.998
_diffrn_reflns_theta_full 25.000
_diffrn_reflns_theta_max 25.025
_diffrn_reflns_theta_min 3.390
_diffrn_source 'Genix 3D I\mS microfocus X-ray source'
_exptl_absorpt_coefficient_mu 0.064
_exptl_absorpt_correction_T_max 1.000
_exptl_absorpt_correction_T_min 0.498
_exptl_absorpt_correction_type multi-scan
_exptl_absorpt_process_details 'X-Area (Stoe & Cie, 2001)'
_exptl_crystal_colour colourless
_exptl_crystal_density_diffrn 1.128
_exptl_crystal_description plate
_exptl_crystal_F_000 848
_exptl_crystal_size_max 0.230
_exptl_crystal_size_mid 0.140
_exptl_crystal_size_min 0.090
_refine_diff_density_max 0.255
_refine_diff_density_min -0.251
_refine_diff_density_rms 0.065
_refine_ls_abs_structure_details
; 
 Flack x determined using 1430 quotients [(I+)-(I-)]/[(I+)+(I-)] 
 (Parsons, Flack and Wagner, Acta Cryst. B69 (2013) 249-259). 
;
_refine_ls_abs_structure_Flack 2.9(10)
_refine_ls_extinction_method none
_refine_ls_goodness_of_fit_ref 1.249
_refine_ls_hydrogen_treatment constr
_refine_ls_matrix_type full
_refine_ls_number_parameters 303
_refine_ls_number_reflns 4083
_refine_ls_number_restraints 36
_refine_ls_restrained_S_all 1.281
_refine_ls_R_factor_all 0.0718
_refine_ls_R_factor_gt 0.0662
_refine_ls_shift/su_max 0.000
_refine_ls_shift/su_mean 0.000
_refine_ls_structure_factor_coef Fsqd
_refine_ls_weighting_details 'w=1/[\s^2^(Fo^2^)+(0.0468P)^2^+1.8350P] where P=(Fo^2^+2Fc^2^)/3'
_refine_ls_weighting_scheme calc
_refine_ls_wR_factor_gt 0.1517
_refine_ls_wR_factor_ref 0.1551
_reflns_Friedel_coverage 0.749
_reflns_Friedel_fraction_full 0.999
_reflns_Friedel_fraction_max 0.999
_reflns_number_gt 3825
_reflns_number_total 4083
_reflns_threshold_expression 'I > 2\s(I)'
_cod_data_source_file d1sc00543j2.cif
_cod_data_source_block wa2862
_cod_depositor_comments 'Adding full bibliography for 1561085--1561097.cif.'
_cod_database_code 1561086
_shelx_shelxl_version_number 2018/3
_shelx_space_group_comment
; 
The symmetry employed for this shelxl refinement is uniquely defined 
by the following loop, which should always be used as a source of 
symmetry information in preference to the above space-group names. 
They are only intended as comments. 
;
_shelx_estimated_absorpt_t_min 0.986
_shelx_estimated_absorpt_t_max 0.994

loop_
_space_group_symop_operation_xyz
'x, y, z'
'-x+1/2, -y, z+1/2'
'-x, y+1/2, -z+1/2'
'x+1/2, -y+1/2, -z'

loop_
_atom_site_label
_atom_site_type_symbol
_atom_site_fract_x
_atom_site_fract_y
_atom_site_fract_z
_atom_site_U_iso_or_equiv
_atom_site_adp_type
_atom_site_occupancy
_atom_site_site_symmetry_order
_atom_site_calc_flag
_atom_site_refinement_flags_posn
_atom_site_refinement_flags_adp
_atom_site_refinement_flags_occupancy
_atom_site_disorder_assembly
_atom_site_disorder_group
B1 B 0.5172(5) 0.5351(4) 0.5693(2) 0.0242(10) Uani 1 1 d . . . . .
N1 N 0.5143(4) 0.5906(3) 0.50892(15) 0.0248(8) Uani 1 1 d . . . . .
C1 C 0.4788(4) 0.7051(3) 0.50355(19) 0.0252(9) Uani 1 1 d . . . . .
C2 C 0.4497(4) 0.7676(3) 0.55653(19) 0.0265(9) Uani 1 1 d . . . . .
H2 H 0.425664 0.844798 0.550896 0.032 Uiso 1 1 calc R U . . .
C3 C 0.4534(4) 0.7230(3) 0.62079(18) 0.0245(9) Uani 1 1 d . . . . .
C4 C 0.4250(5) 0.7904(4) 0.6749(2) 0.0339(10) Uani 1 1 d . . . . .
H4 H 0.403400 0.868077 0.669415 0.041 Uiso 1 1 calc R U . . .
C5 C 0.4281(5) 0.7447(4) 0.7358(2) 0.0362(11) Uani 1 1 d . . . . .
H5 H 0.410801 0.791423 0.772137 0.043 Uiso 1 1 calc R U . . .
C6 C 0.4563(5) 0.6313(4) 0.74446(19) 0.0326(10) Uani 1 1 d . . . . .
H6 H 0.456895 0.600211 0.786581 0.039 Uiso 1 1 calc R U . . .
C7 C 0.4835(5) 0.5633(4) 0.69213(19) 0.0304(10) Uani 1 1 d . . . . .
H7 H 0.502720 0.485468 0.698608 0.036 Uiso 1 1 calc R U . . .
C8 C 0.4833(4) 0.6073(3) 0.62921(18) 0.0239(9) Uani 1 1 d . . . . .
C9 C 0.5522(6) 0.5315(4) 0.4487(2) 0.0376(11) Uani 1 1 d . . . . .
H9A H 0.474266 0.538993 0.417694 0.056 Uiso 1 1 calc R U . . .
H9B H 0.568601 0.451452 0.457860 0.056 Uiso 1 1 calc R U . . .
H9C H 0.638914 0.564719 0.430664 0.056 Uiso 1 1 calc R U . . .
C11 C 0.5529(5) 0.4035(3) 0.57378(17) 0.0259(9) Uani 1 1 d . . . . .
C12 C 0.6929(5) 0.3636(3) 0.56808(19) 0.0294(9) Uani 1 1 d . . . . .
C13 C 0.7188(5) 0.2482(4) 0.5705(2) 0.0337(10) Uani 1 1 d . . . . .
H13 H 0.814016 0.222004 0.566890 0.040 Uiso 1 1 calc R U . . .
C14 C 0.6101(5) 0.1700(4) 0.5779(2) 0.0326(10) Uani 1 1 d . . . . .
C15 C 0.4727(5) 0.2103(3) 0.58433(19) 0.0322(10) Uani 1 1 d . . . . .
H15 H 0.397168 0.157996 0.590183 0.039 Uiso 1 1 calc R U . . .
C16 C 0.4415(5) 0.3253(3) 0.58247(18) 0.0285(9) Uani 1 1 d . . . . .
C17 C 0.8161(5) 0.4430(4) 0.5591(2) 0.0376(11) Uani 1 1 d . . . . .
H17A H 0.905175 0.400045 0.558619 0.056 Uiso 1 1 calc R U . . .
H17B H 0.818138 0.497323 0.594645 0.056 Uiso 1 1 calc R U . . .
H17C H 0.805316 0.483373 0.518267 0.056 Uiso 1 1 calc R U . . .
C18 C 0.6413(7) 0.0446(4) 0.5777(3) 0.0474(13) Uani 1 1 d . . . . .
H18A H 0.712275 0.027416 0.610828 0.071 Uiso 1 1 calc R U . . .
H18B H 0.678191 0.022480 0.535429 0.071 Uiso 1 1 calc R U . . .
H18C H 0.553622 0.002745 0.586700 0.071 Uiso 1 1 calc R U . . .
C19 C 0.2898(5) 0.3638(4) 0.5910(2) 0.0390(11) Uani 1 1 d . . . . .
H19A H 0.269958 0.374637 0.636844 0.058 Uiso 1 1 calc R U . . .
H19B H 0.225184 0.306657 0.573480 0.058 Uiso 1 1 calc R U . . .
H19C H 0.275593 0.435184 0.568070 0.058 Uiso 1 1 calc R U . . .
C21 C 0.4723(5) 0.7572(3) 0.43797(19) 0.0254(9) Uani 1 1 d . . . . .
C22 C 0.3523(5) 0.7489(4) 0.3996(2) 0.0303(10) Uani 1 1 d . . . . .
H22 H 0.271386 0.709122 0.414929 0.036 Uiso 1 1 calc R U . . .
C23 C 0.3488(5) 0.7979(4) 0.3389(2) 0.0297(10) Uani 1 1 d . . . . .
H23 H 0.265392 0.790524 0.313413 0.036 Uiso 1 1 calc R U . . .
C24 C 0.4637(5) 0.8572(4) 0.31453(19) 0.0272(9) Uani 1 1 d . . . . .
C25 C 0.5835(5) 0.8652(4) 0.3532(2) 0.0355(11) Uani 1 1 d . . . . .
H25 H 0.664509 0.904791 0.337851 0.043 Uiso 1 1 calc R U . . .
C26 C 0.5875(5) 0.8167(4) 0.4139(2) 0.0331(10) Uani 1 1 d . . . . .
H26 H 0.670737 0.824295 0.439447 0.040 Uiso 1 1 calc R U . . .
C27 C 0.4590(5) 0.9137(4) 0.2479(2) 0.0345(10) Uani 1 1 d . . . . .
C28 C 0.3569(14) 1.0153(11) 0.2534(6) 0.069(4) Uani 0.579(13) 1 d . U P A 1
H28A H 0.394290 1.068982 0.284995 0.104 Uiso 0.579(13) 1 calc R U P A 1
H28B H 0.348505 1.052323 0.211434 0.104 Uiso 0.579(13) 1 calc R U P A 1
H28C H 0.262949 0.988913 0.267318 0.104 Uiso 0.579(13) 1 calc R U P A 1
C29 C 0.6011(13) 0.9589(18) 0.2278(6) 0.089(6) Uani 0.579(13) 1 d . U P A 1
H29A H 0.637768 1.009243 0.261315 0.134 Uiso 0.579(13) 1 calc R U P A 1
H29B H 0.667515 0.896112 0.221564 0.134 Uiso 0.579(13) 1 calc R U P A 1
H29C H 0.591020 1.000762 0.187423 0.134 Uiso 0.579(13) 1 calc R U P A 1
C30 C 0.396(2) 0.8366(11) 0.1997(5) 0.088(5) Uani 0.579(13) 1 d . U P A 1
H30A H 0.303754 0.809694 0.215181 0.131 Uiso 0.579(13) 1 calc R U P A 1
H30B H 0.383334 0.876874 0.158926 0.131 Uiso 0.579(13) 1 calc R U P A 1
H30C H 0.459830 0.772224 0.193067 0.131 Uiso 0.579(13) 1 calc R U P A 1
C28' C 0.533(3) 1.0225(14) 0.2471(9) 0.087(7) Uani 0.421(13) 1 d . U P A 2
H28D H 0.628145 1.013604 0.265867 0.130 Uiso 0.421(13) 1 calc R U P A 2
H28E H 0.542001 1.049036 0.202595 0.130 Uiso 0.421(13) 1 calc R U P A 2
H28F H 0.478944 1.077624 0.272243 0.130 Uiso 0.421(13) 1 calc R U P A 2
C29' C 0.543(2) 0.8357(15) 0.2003(7) 0.071(6) Uani 0.421(13) 1 d . U P A 2
H29D H 0.497802 0.761267 0.198837 0.106 Uiso 0.421(13) 1 calc R U P A 2
H29E H 0.541943 0.869186 0.157149 0.106 Uiso 0.421(13) 1 calc R U P A 2
H29F H 0.641440 0.827913 0.215029 0.106 Uiso 0.421(13) 1 calc R U P A 2
C30' C 0.309(2) 0.916(2) 0.2198(9) 0.092(7) Uani 0.421(13) 1 d . U P A 2
H30D H 0.267365 0.840900 0.222127 0.138 Uiso 0.421(13) 1 calc R U P A 2
H30E H 0.250600 0.969364 0.244419 0.138 Uiso 0.421(13) 1 calc R U P A 2
H30F H 0.313657 0.940777 0.174771 0.138 Uiso 0.421(13) 1 calc R U P A 2

loop_
_atom_site_aniso_label
_atom_site_aniso_U_11
_atom_site_aniso_U_22
_atom_site_aniso_U_33
_atom_site_aniso_U_23
_atom_site_aniso_U_13
_atom_site_aniso_U_12
B1 0.026(2) 0.023(2) 0.023(2) 0.0019(17) -0.0035(19) 0.0005(19)
N1 0.0312(19) 0.0241(17) 0.0190(16) -0.0036(13) 0.0020(14) 0.0036(15)
C1 0.024(2) 0.025(2) 0.026(2) 0.0026(16) -0.0012(17) 0.0001(17)
C2 0.027(2) 0.0196(19) 0.033(2) 0.0021(16) 0.0051(18) 0.0027(17)
C3 0.021(2) 0.028(2) 0.0244(19) -0.0029(16) 0.0027(17) -0.0003(17)
C4 0.040(3) 0.029(2) 0.032(2) -0.0054(18) 0.006(2) 0.004(2)
C5 0.046(3) 0.036(2) 0.027(2) -0.0111(18) 0.007(2) -0.002(2)
C6 0.038(3) 0.042(3) 0.0179(19) -0.0004(17) 0.0028(19) -0.004(2)
C7 0.035(2) 0.031(2) 0.025(2) 0.0024(18) -0.0001(18) -0.0004(19)
C8 0.024(2) 0.024(2) 0.024(2) 0.0002(15) -0.0002(16) 0.0013(17)
C9 0.061(3) 0.029(2) 0.023(2) -0.0017(17) 0.002(2) 0.007(2)
C11 0.040(2) 0.0229(19) 0.0143(17) -0.0023(15) 0.0012(17) 0.0022(18)
C12 0.040(3) 0.026(2) 0.022(2) -0.0049(17) 0.0026(18) -0.0010(19)
C13 0.047(3) 0.027(2) 0.027(2) 0.0002(18) -0.001(2) 0.008(2)
C14 0.053(3) 0.025(2) 0.020(2) 0.0008(16) -0.0036(19) 0.001(2)
C15 0.046(3) 0.024(2) 0.026(2) 0.0019(17) -0.001(2) -0.007(2)
C16 0.038(3) 0.029(2) 0.0182(19) -0.0008(16) -0.0022(18) -0.0024(19)
C17 0.036(3) 0.029(2) 0.048(3) -0.005(2) 0.002(2) 0.002(2)
C18 0.071(4) 0.026(2) 0.045(3) 0.001(2) -0.001(3) 0.003(2)
C19 0.040(3) 0.037(3) 0.040(3) -0.002(2) 0.003(2) -0.002(2)
C21 0.030(2) 0.0213(18) 0.0245(19) 0.0007(15) 0.0024(17) 0.0048(17)
C22 0.030(2) 0.028(2) 0.033(2) 0.0036(18) 0.0014(18) -0.0055(19)
C23 0.030(2) 0.035(2) 0.025(2) -0.0001(18) -0.0056(17) -0.001(2)
C24 0.027(2) 0.031(2) 0.024(2) 0.0024(17) 0.0015(18) 0.0068(19)
C25 0.030(2) 0.043(3) 0.033(2) 0.014(2) 0.0014(19) -0.001(2)
C26 0.025(2) 0.042(3) 0.032(2) 0.008(2) -0.0013(18) -0.0037(19)
C27 0.035(3) 0.044(3) 0.024(2) 0.0090(19) -0.001(2) 0.004(2)
C28 0.079(8) 0.070(7) 0.059(7) 0.050(6) 0.013(6) 0.028(6)
C29 0.046(6) 0.166(14) 0.056(7) 0.067(9) -0.002(5) -0.003(8)
C30 0.163(14) 0.070(8) 0.030(5) 0.013(5) -0.012(7) -0.021(9)
C28' 0.160(17) 0.049(8) 0.052(9) 0.024(7) -0.026(11) -0.034(10)
C29' 0.097(12) 0.081(10) 0.034(7) 0.012(6) 0.027(8) 0.041(9)
C30' 0.070(10) 0.137(16) 0.069(10) 0.056(11) 0.001(8) 0.000(11)

loop_
_atom_type_symbol
_atom_type_description
_atom_type_scat_dispersion_real
_atom_type_scat_dispersion_imag
_atom_type_scat_source
C C 0.0033 0.0016 'International Tables Vol C Tables 4.2.6.8 and 6.1.1.4'
H H 0.0000 0.0000 'International Tables Vol C Tables 4.2.6.8 and 6.1.1.4'
B B 0.0013 0.0007 'International Tables Vol C Tables 4.2.6.8 and 6.1.1.4'
N N 0.0061 0.0033 'International Tables Vol C Tables 4.2.6.8 and 6.1.1.4'

loop_
_geom_angle_atom_site_label_1
_geom_angle_atom_site_label_2
_geom_angle_atom_site_label_3
_geom_angle
_geom_angle_site_symmetry_1
_geom_angle_site_symmetry_3
_geom_angle_publ_flag
N1 B1 C8 116.9(3) . . ?
N1 B1 C11 120.6(4) . . ?
C8 B1 C11 122.5(3) . . ?
C1 N1 B1 121.7(3) . . ?
C1 N1 C9 116.7(3) . . ?
B1 N1 C9 121.6(3) . . ?
C2 C1 N1 120.9(4) . . ?
C2 C1 C21 120.3(3) . . ?
N1 C1 C21 118.8(3) . . ?
C1 C2 C3 123.3(4) . . ?
C1 C2 H2 118.4 . . ?
C3 C2 H2 118.4 . . ?
C4 C3 C8 119.4(4) . . ?
C4 C3 C2 122.0(4) . . ?
C8 C3 C2 118.6(3) . . ?
C5 C4 C3 120.5(4) . . ?
C5 C4 H4 119.7 . . ?
C3 C4 H4 119.7 . . ?
C4 C5 C6 120.4(4) . . ?
C4 C5 H5 119.8 . . ?
C6 C5 H5 119.8 . . ?
C7 C6 C5 120.2(4) . . ?
C7 C6 H6 119.9 . . ?
C5 C6 H6 119.9 . . ?
C6 C7 C8 121.0(4) . . ?
C6 C7 H7 119.5 . . ?
C8 C7 H7 119.5 . . ?
C7 C8 C3 118.4(4) . . ?
C7 C8 B1 122.9(4) . . ?
C3 C8 B1 118.7(3) . . ?
N1 C9 H9A 109.5 . . ?
N1 C9 H9B 109.5 . . ?
H9A C9 H9B 109.5 . . ?
N1 C9 H9C 109.5 . . ?
H9A C9 H9C 109.5 . . ?
H9B C9 H9C 109.5 . . ?
C12 C11 C16 119.0(4) . . ?
C12 C11 B1 121.4(4) . . ?
C16 C11 B1 119.6(4) . . ?
C13 C12 C11 119.5(4) . . ?
C13 C12 C17 119.1(4) . . ?
C11 C12 C17 121.4(4) . . ?
C14 C13 C12 122.1(4) . . ?
C14 C13 H13 118.9 . . ?
C12 C13 H13 118.9 . . ?
C15 C14 C13 117.9(4) . . ?
C15 C14 C18 121.3(4) . . ?
C13 C14 C18 120.8(5) . . ?
C14 C15 C16 122.0(4) . . ?
C14 C15 H15 119.0 . . ?
C16 C15 H15 119.0 . . ?
C15 C16 C11 119.4(4) . . ?
C15 C16 C19 119.4(4) . . ?
C11 C16 C19 121.2(4) . . ?
C12 C17 H17A 109.5 . . ?
C12 C17 H17B 109.5 . . ?
H17A C17 H17B 109.5 . . ?
C12 C17 H17C 109.5 . . ?
H17A C17 H17C 109.5 . . ?
H17B C17 H17C 109.5 . . ?
C14 C18 H18A 109.5 . . ?
C14 C18 H18B 109.5 . . ?
H18A C18 H18B 109.5 . . ?
C14 C18 H18C 109.5 . . ?
H18A C18 H18C 109.5 . . ?
H18B C18 H18C 109.5 . . ?
C16 C19 H19A 109.5 . . ?
C16 C19 H19B 109.5 . . ?
H19A C19 H19B 109.5 . . ?
C16 C19 H19C 109.5 . . ?
H19A C19 H19C 109.5 . . ?
H19B C19 H19C 109.5 . . ?
C22 C21 C26 117.7(4) . . ?
C22 C21 C1 121.9(4) . . ?
C26 C21 C1 120.4(4) . . ?
C21 C22 C23 120.8(4) . . ?
C21 C22 H22 119.6 . . ?
C23 C22 H22 119.6 . . ?
C24 C23 C22 121.7(4) . . ?
C24 C23 H23 119.1 . . ?
C22 C23 H23 119.1 . . ?
C23 C24 C25 117.1(4) . . ?
C23 C24 C27 121.9(4) . . ?
C25 C24 C27 121.0(4) . . ?
C26 C25 C24 121.4(4) . . ?
C26 C25 H25 119.3 . . ?
C24 C25 H25 119.3 . . ?
C21 C26 C25 121.2(4) . . ?
C21 C26 H26 119.4 . . ?
C25 C26 H26 119.4 . . ?
C30 C27 C29 112.9(10) . . ?
C28' C27 C30' 114.6(14) . . ?
C28' C27 C24 112.3(7) . . ?
C30 C27 C24 110.5(5) . . ?
C29 C27 C24 112.4(5) . . ?
C30' C27 C24 112.3(7) . . ?
C30 C27 C28 106.5(10) . . ?
C29 C27 C28 107.2(9) . . ?
C24 C27 C28 106.9(5) . . ?
C28' C27 C29' 105.8(13) . . ?
C30' C27 C29' 103.6(13) . . ?
C24 C27 C29' 107.3(6) . . ?
C27 C28 H28A 109.5 . . ?
C27 C28 H28B 109.5 . . ?
H28A C28 H28B 109.5 . . ?
C27 C28 H28C 109.5 . . ?
H28A C28 H28C 109.5 . . ?
H28B C28 H28C 109.5 . . ?
C27 C29 H29A 109.5 . . ?
C27 C29 H29B 109.5 . . ?
H29A C29 H29B 109.5 . . ?
C27 C29 H29C 109.5 . . ?
H29A C29 H29C 109.5 . . ?
H29B C29 H29C 109.5 . . ?
C27 C30 H30A 109.5 . . ?
C27 C30 H30B 109.5 . . ?
H30A C30 H30B 109.5 . . ?
C27 C30 H30C 109.5 . . ?
H30A C30 H30C 109.5 . . ?
H30B C30 H30C 109.5 . . ?
C27 C28' H28D 109.5 . . ?
C27 C28' H28E 109.5 . . ?
H28D C28' H28E 109.5 . . ?
C27 C28' H28F 109.5 . . ?
H28D C28' H28F 109.5 . . ?
H28E C28' H28F 109.5 . . ?
C27 C29' H29D 109.5 . . ?
C27 C29' H29E 109.5 . . ?
H29D C29' H29E 109.5 . . ?
C27 C29' H29F 109.5 . . ?
H29D C29' H29F 109.5 . . ?
H29E C29' H29F 109.5 . . ?
C27 C30' H30D 109.5 . . ?
C27 C30' H30E 109.5 . . ?
H30D C30' H30E 109.5 . . ?
C27 C30' H30F 109.5 . . ?
H30D C30' H30F 109.5 . . ?
H30E C30' H30F 109.5 . . ?

loop_
_geom_bond_atom_site_label_1
_geom_bond_atom_site_label_2
_geom_bond_distance
_geom_bond_site_symmetry_2
_geom_bond_publ_flag
B1 N1 1.417(5) . ?
B1 C8 1.545(6) . ?
B1 C11 1.599(6) . ?
N1 C1 1.403(5) . ?
N1 C9 1.478(5) . ?
C1 C2 1.356(6) . ?
C1 C21 1.498(5) . ?
C2 C3 1.437(6) . ?
C2 H2 0.9500 . ?
C3 C4 1.405(6) . ?
C3 C8 1.412(6) . ?
C4 C5 1.378(6) . ?
C4 H4 0.9500 . ?
C5 C6 1.383(7) . ?
C5 H5 0.9500 . ?
C6 C7 1.378(6) . ?
C6 H6 0.9500 . ?
C7 C8 1.408(6) . ?
C7 H7 0.9500 . ?
C9 H9A 0.9800 . ?
C9 H9B 0.9800 . ?
C9 H9C 0.9800 . ?
C11 C12 1.404(6) . ?
C11 C16 1.410(6) . ?
C12 C13 1.391(6) . ?
C12 C17 1.504(6) . ?
C13 C14 1.389(7) . ?
C13 H13 0.9500 . ?
C14 C15 1.384(7) . ?
C14 C18 1.517(6) . ?
C15 C16 1.397(6) . ?
C15 H15 0.9500 . ?
C16 C19 1.508(6) . ?
C17 H17A 0.9800 . ?
C17 H17B 0.9800 . ?
C17 H17C 0.9800 . ?
C18 H18A 0.9800 . ?
C18 H18B 0.9800 . ?
C18 H18C 0.9800 . ?
C19 H19A 0.9800 . ?
C19 H19B 0.9800 . ?
C19 H19C 0.9800 . ?
C21 C22 1.385(6) . ?
C21 C26 1.386(6) . ?
C22 C23 1.389(6) . ?
C22 H22 0.9500 . ?
C23 C24 1.384(6) . ?
C23 H23 0.9500 . ?
C24 C25 1.387(6) . ?
C24 C27 1.539(5) . ?
C25 C26 1.387(6) . ?
C25 H25 0.9500 . ?
C26 H26 0.9500 . ?
C27 C28' 1.467(16) . ?
C27 C30 1.479(13) . ?
C27 C29 1.498(13) . ?
C27 C30' 1.524(19) . ?
C27 C28 1.545(11) . ?
C27 C29' 1.568(14) . ?
C28 H28A 0.9800 . ?
C28 H28B 0.9800 . ?
C28 H28C 0.9800 . ?
C29 H29A 0.9800 . ?
C29 H29B 0.9800 . ?
C29 H29C 0.9800 . ?
C30 H30A 0.9800 . ?
C30 H30B 0.9800 . ?
C30 H30C 0.9800 . ?
C28' H28D 0.9800 . ?
C28' H28E 0.9800 . ?
C28' H28F 0.9800 . ?
C29' H29D 0.9800 . ?
C29' H29E 0.9800 . ?
C29' H29F 0.9800 . ?
C30' H30D 0.9800 . ?
C30' H30E 0.9800 . ?
C30' H30F 0.9800 . ?

loop_
_geom_torsion_atom_site_label_1
_geom_torsion_atom_site_label_2
_geom_torsion_atom_site_label_3
_geom_torsion_atom_site_label_4
_geom_torsion
_geom_torsion_site_symmetry_1
_geom_torsion_site_symmetry_2
_geom_torsion_site_symmetry_3
_geom_torsion_site_symmetry_4
_geom_torsion_publ_flag
C8 B1 N1 C1 -1.6(6) . . . . ?
C11 B1 N1 C1 177.9(4) . . . . ?
C8 B1 N1 C9 176.8(4) . . . . ?
C11 B1 N1 C9 -3.7(6) . . . . ?
B1 N1 C1 C2 1.9(6) . . . . ?
C9 N1 C1 C2 -176.6(4) . . . . ?
B1 N1 C1 C21 -177.6(4) . . . . ?
C9 N1 C1 C21 3.9(6) . . . . ?
N1 C1 C2 C3 0.3(6) . . . . ?
C21 C1 C2 C3 179.8(4) . . . . ?
C1 C2 C3 C4 179.0(4) . . . . ?
C1 C2 C3 C8 -2.6(6) . . . . ?
C8 C3 C4 C5 1.0(7) . . . . ?
C2 C3 C4 C5 179.4(4) . . . . ?
C3 C4 C5 C6 -1.4(8) . . . . ?
C4 C5 C6 C7 0.9(7) . . . . ?
C5 C6 C7 C8 0.0(7) . . . . ?
C6 C7 C8 C3 -0.5(6) . . . . ?
C6 C7 C8 B1 178.3(4) . . . . ?
C4 C3 C8 C7 0.0(6) . . . . ?
C2 C3 C8 C7 -178.5(4) . . . . ?
C4 C3 C8 B1 -178.8(4) . . . . ?
C2 C3 C8 B1 2.7(6) . . . . ?
N1 B1 C8 C7 -179.5(4) . . . . ?
C11 B1 C8 C7 1.0(6) . . . . ?
N1 B1 C8 C3 -0.7(6) . . . . ?
C11 B1 C8 C3 179.8(4) . . . . ?
N1 B1 C11 C12 77.0(5) . . . . ?
C8 B1 C11 C12 -103.5(5) . . . . ?
N1 B1 C11 C16 -101.8(5) . . . . ?
C8 B1 C11 C16 77.7(5) . . . . ?
C16 C11 C12 C13 0.6(6) . . . . ?
B1 C11 C12 C13 -178.2(4) . . . . ?
C16 C11 C12 C17 -179.6(4) . . . . ?
B1 C11 C12 C17 1.6(6) . . . . ?
C11 C12 C13 C14 0.5(6) . . . . ?
C17 C12 C13 C14 -179.3(4) . . . . ?
C12 C13 C14 C15 -1.3(7) . . . . ?
C12 C13 C14 C18 177.6(4) . . . . ?
C13 C14 C15 C16 1.0(6) . . . . ?
C18 C14 C15 C16 -177.8(4) . . . . ?
C14 C15 C16 C11 0.0(6) . . . . ?
C14 C15 C16 C19 -178.9(4) . . . . ?
C12 C11 C16 C15 -0.9(6) . . . . ?
B1 C11 C16 C15 178.0(4) . . . . ?
C12 C11 C16 C19 178.0(4) . . . . ?
B1 C11 C16 C19 -3.1(5) . . . . ?
C2 C1 C21 C22 -96.0(5) . . . . ?
N1 C1 C21 C22 83.5(5) . . . . ?
C2 C1 C21 C26 83.5(5) . . . . ?
N1 C1 C21 C26 -96.9(5) . . . . ?
C26 C21 C22 C23 0.5(6) . . . . ?
C1 C21 C22 C23 -180.0(4) . . . . ?
C21 C22 C23 C24 -0.4(7) . . . . ?
C22 C23 C24 C25 0.4(7) . . . . ?
C22 C23 C24 C27 -178.7(4) . . . . ?
C23 C24 C25 C26 -0.5(7) . . . . ?
C27 C24 C25 C26 178.6(4) . . . . ?
C22 C21 C26 C25 -0.6(7) . . . . ?
C1 C21 C26 C25 179.8(4) . . . . ?
C24 C25 C26 C21 0.7(7) . . . . ?
C23 C24 C27 C28' 142.3(13) . . . . ?
C25 C24 C27 C28' -36.8(14) . . . . ?
C23 C24 C27 C30 -44.9(10) . . . . ?
C25 C24 C27 C30 136.1(10) . . . . ?
C23 C24 C27 C29 -171.9(10) . . . . ?
C25 C24 C27 C29 9.0(11) . . . . ?
C23 C24 C27 C30' 11.3(13) . . . . ?
C25 C24 C27 C30' -167.7(13) . . . . ?
C23 C24 C27 C28 70.7(8) . . . . ?
C25 C24 C27 C28 -108.4(7) . . . . ?
C23 C24 C27 C29' -101.8(10) . . . . ?
C25 C24 C27 C29' 79.1(10) . . . . ?
